data_1560105
loop_
_publ_author_name
'Lee, Jie Yie'
'Ling, Sanliang'
'Argent, Stephen P.'
'Senn, Mark S.'
'Ca\~nadillas-Delgado, Laura'
'Cliffe, Matthew J.'

_publ_section_title
;
 Controlling multiple orderings in metal thiocyanate molecular perovskites
 Ax{Ni[Bi(SCN)6]}
;
_journal_issue 10
_journal_name_full 'Chemical Science'
_journal_page_first 3516
_journal_page_last 3525
_journal_paper_doi 10.1039/D0SC06619B
_journal_volume 12
_journal_year 2021
_chemical_formula_moiety 'C N S, C H6 N3'
_chemical_formula_sum 'C2 H6 N4 S'
_chemical_formula_weight 118.17
_chemical_name_systematic 'guanidinium thiocyanate'
_space_group_crystal_system triclinic
_space_group_IT_number 2
_space_group_name_Hall '-P 1'
_space_group_name_H-M_alt 'P -1'
_atom_sites_solution_hydrogens geom
_atom_sites_solution_primary dual
_audit_creation_date 2019-08-15
_audit_creation_method
;
Olex2 1.2
(compiled May 18 2018 14:05:52 for OlexSys, GUI svn.r5506)
;
_audit_update_record
;
2020-11-18 deposited with the CCDC.	2021-01-15 downloaded from the CCDC.
;
_cell_angle_alpha 90.894(5)
_cell_angle_beta 104.311(7)
_cell_angle_gamma 101.787(7)
_cell_formula_units_Z 4
_cell_length_a 6.9352(6)
_cell_length_b 7.0096(5)
_cell_length_c 12.3675(7)
_cell_measurement_reflns_used 5037
_cell_measurement_temperature 120.01(10)
_cell_measurement_theta_max 73.4830
_cell_measurement_theta_min 3.6280
_cell_volume 568.89(8)
_computing_cell_refinement 'CrysAlisPro 1.171.39.46 (Rigaku OD, 2018)'
_computing_data_collection 'CrysAlisPro 1.171.39.46 (Rigaku OD, 2018)'
_computing_data_reduction 'CrysAlisPro 1.171.39.46 (Rigaku OD, 2018)'
_computing_molecular_graphics 'Olex2 (Dolomanov et al., 2009)'
_computing_publication_material 'Olex2 (Dolomanov et al., 2009)'
_computing_structure_refinement 'ShelXL (Sheldrick, 2015)'
_computing_structure_solution 'ShelXT (Sheldrick, 2015)'
_diffrn_ambient_environment N~2~
_diffrn_ambient_temperature 120.01(10)
_diffrn_detector 'CCD plate'
_diffrn_detector_area_resol_mean 5.1806
_diffrn_detector_type Atlas
_diffrn_measured_fraction_theta_full 0.998
_diffrn_measured_fraction_theta_max 0.982
_diffrn_measurement_details
;
List of Runs (angles in degrees, time in seconds):

  # Type    Start    End  Width  t~exp~   \w     \q     \k     \f   Frames
#--------------------------------------------------------------------------
  1  \w    -50.00  32.00   1.00    1.00    --  -41.93  38.00 150.00   82
  2  \w    -92.00  -2.00   1.00    1.00    --  -41.93 125.00-150.00   90
  3  \w   -115.00 -14.00   1.00    1.00    --  -41.93 -57.00   0.00  101
  4  \w    -38.00  83.00   1.00    1.00    --   41.93 -19.00 -60.00  121
  5  \w      1.00  83.00   1.00    1.00    --   41.93 -99.00-120.00   82
  6  \w     80.00 178.00   1.00    1.86    --  105.94  45.00 -90.00   98
  7  \w     33.00  98.00   1.00    1.86    --  105.94 -45.00  60.00   65
  8  \w     27.00 111.00   1.00    1.86    --  105.94-103.00  68.00   84
  9  \w     30.00  91.00   1.00    1.86    --  105.94 -30.00   0.00   61
 10  \w     30.00  91.00   1.00    1.86    --  105.94 -30.00 150.00   61
 11  \w     24.00 110.00   1.00    1.86    --  105.94 -95.00 -60.00   86
 12  \w     33.00  98.00   1.00    1.86    --  105.94 -45.00 -60.00   65
 13  \w     33.00 118.00   1.00    1.86    --  105.94-125.00-150.00   85
 14  \w     30.00 139.00   1.00    1.86    --  105.94 -77.00-150.00  109
 15  \w     18.00 178.00   1.00    1.86    --  105.94   0.00-120.00  160
 16  \w     30.00  91.00   1.00    1.86    --  105.94 -30.00-120.00   61
 17  \w     94.00 178.00   1.00    1.86    --  105.94 125.00-120.00   84
 18  \w   -118.00  -9.00   1.00    1.00    --  -41.93 -77.00  30.00  109
 19  \w   -115.00 -14.00   1.00    1.00    --  -41.93 -57.00 150.00  101
 20  \w   -118.00  -9.00   1.00    1.00    --  -41.93 -77.00 120.00  109
 21  \w   -118.00  -9.00   1.00    1.00    --  -41.93 -77.00 -30.00  109
 22  \w   -118.00  -9.00   1.00    1.00    --  -41.93 -77.00-120.00  109
 23  \w     77.00 178.00   1.00    1.86    --  105.94  61.00 -60.00  101
 24  \w     77.00 178.00   1.00    1.86    --  105.94  61.00 -30.00  101
 25  \w     53.00 178.00   1.00    1.86    --  105.94  15.00  60.00  125
 26  \w     73.00 178.00   1.00    1.86    --  105.94  77.00  30.00  105
 27  \w     77.00 178.00   1.00    1.86    --  105.94  61.00 150.00  101
 28  \w     73.00 178.00   1.00    1.86    --  105.94  77.00-180.00  105
 29  \w     73.00 178.00   1.00    1.86    --  105.94  77.00-150.00  105
 30  \w     77.00 178.00   1.00    1.86    --  105.94  61.00 120.00  101
 31  \w     73.00 178.00   1.00    1.86    --  105.94  77.00   0.00  105
 32  \w     77.00 178.00   1.00    1.86    --  105.94  61.00  90.00  101
 33  \w   -116.00 -42.00   1.00    1.00    --  -41.93 -38.00-150.00   74
;
_diffrn_measurement_device 'four-circle diffractometer'
_diffrn_measurement_device_type 'SuperNova, Dual, Cu at home/near, Atlas'
_diffrn_measurement_method '\w scans'
_diffrn_orient_matrix_type 'CrysAlisPro convention (1999,Acta A55,543-557)'
_diffrn_orient_matrix_UB_11 0.2179114000
_diffrn_orient_matrix_UB_12 -0.0153606000
_diffrn_orient_matrix_UB_13 0.0613508000
_diffrn_orient_matrix_UB_21 0.0703046000
_diffrn_orient_matrix_UB_22 0.0477463000
_diffrn_orient_matrix_UB_23 -0.1071752000
_diffrn_orient_matrix_UB_31 0.0516811000
_diffrn_orient_matrix_UB_32 0.2193997000
_diffrn_orient_matrix_UB_33 0.0368301000
_diffrn_radiation_monochromator mirror
_diffrn_radiation_probe x-ray
_diffrn_radiation_type CuK\a
_diffrn_radiation_wavelength 1.54184
_diffrn_reflns_av_R_equivalents 0.0957
_diffrn_reflns_av_unetI/netI 0.0465
_diffrn_reflns_Laue_measured_fraction_full 0.998
_diffrn_reflns_Laue_measured_fraction_max 0.982
_diffrn_reflns_limit_h_max 8
_diffrn_reflns_limit_h_min -8
_diffrn_reflns_limit_k_max 8
_diffrn_reflns_limit_k_min -8
_diffrn_reflns_limit_l_max 15
_diffrn_reflns_limit_l_min -14
_diffrn_reflns_number 2392
_diffrn_reflns_point_group_measured_fraction_full 0.998
_diffrn_reflns_point_group_measured_fraction_max 0.982
_diffrn_reflns_theta_full 67.684
_diffrn_reflns_theta_max 73.681
_diffrn_reflns_theta_min 3.697
_diffrn_source 'micro-focus sealed X-ray tube'
_diffrn_source_type 'SuperNova (Cu) X-ray Source'
_exptl_absorpt_coefficient_mu 4.110
_exptl_absorpt_correction_T_max 1.000
_exptl_absorpt_correction_T_min 0.854
_exptl_absorpt_correction_type gaussian
_exptl_absorpt_process_details
;
CrysAlisPro 1.171.39.46 (Rigaku Oxford Diffraction, 2018)
Empirical absorption correction using spherical harmonics,
 implemented in SCALE3 ABSPACK scaling algorithm.
;
_exptl_crystal_colour colourless
_exptl_crystal_colour_primary colourless
_exptl_crystal_density_diffrn 1.380
_exptl_crystal_description irregular
_exptl_crystal_F_000 248
_exptl_crystal_preparation 'as received'
_exptl_crystal_recrystallization_method 'from bottle'
_exptl_crystal_size_max 0.205
_exptl_crystal_size_mid 0.115
_exptl_crystal_size_min 0.047
_refine_diff_density_max 0.905
_refine_diff_density_min -0.539
_refine_diff_density_rms 0.152
_refine_ls_extinction_method none
_refine_ls_goodness_of_fit_ref 1.126
_refine_ls_hydrogen_treatment constr
_refine_ls_matrix_type full
_refine_ls_number_parameters 127
_refine_ls_number_reflns 2256
_refine_ls_number_restraints 0
_refine_ls_restrained_S_all 1.126
_refine_ls_R_factor_all 0.0984
_refine_ls_R_factor_gt 0.0898
_refine_ls_shift/su_max 0.000
_refine_ls_shift/su_mean 0.000
_refine_ls_structure_factor_coef Fsqd
_refine_ls_weighting_details 'w=1/[\s^2^(Fo^2^)+(0.1190P)^2^+3.4535P] where P=(Fo^2^+2Fc^2^)/3'
_refine_ls_weighting_scheme calc
_refine_ls_wR_factor_gt 0.2571
_refine_ls_wR_factor_ref 0.2627
_reflns_Friedel_coverage 0.000
_reflns_number_gt 1975
_reflns_number_total 2256
_reflns_threshold_expression 'I > 2\s(I)'
_cod_data_source_file d0sc06619b3.cif
_cod_data_source_block GuaSCN
_cod_depositor_comments 'Adding full bibliography for 1560103--1560109.cif.'
_cod_original_cell_volume 568.89(7)
_cod_database_code 1560105
_shelx_shelxl_version_number 2018/3
_chemical_oxdiff_formula 'C2 N4 H6 S'
_chemical_oxdiff_usercomment 'omjclb #18016 in fomblin on micromount for MJC'
_shelx_space_group_comment
;
The symmetry employed for this shelxl refinement is uniquely defined
by the following loop, which should always be used as a source of
symmetry information in preference to the above space-group names.
They are only intended as comments.
;
_reflns_odcompleteness_completeness 99.95
_reflns_odcompleteness_iscentric 1
_reflns_odcompleteness_theta 66.97
_olex2_refinement_description
;
1. Fixed Uiso
 At 1.2 times of:
  All N(H,H) groups
2.a X=CH2 refined with riding coordinates:
 N003(H00A,H00B), N004(H00G,H00H), N005(H00I,H00J), N006(H00C,H00D), N009(H00E,
 H00F), N00A(H00K,H00L)
;
_olex2_submission_special_instructions 'No special instructions were received'
_oxdiff_exptl_absorpt_empirical_details
;
Empirical correction (ABSPACK) includes:
- Absorption correction using spherical harmonics
- Frame scaling
;
_oxdiff_exptl_absorpt_empirical_full_max 2.211
_oxdiff_exptl_absorpt_empirical_full_min 0.693

loop_
_space_group_symop_operation_xyz
'x, y, z'
'-x, -y, -z'

loop_
_atom_site_label
_atom_site_type_symbol
_atom_site_fract_x
_atom_site_fract_y
_atom_site_fract_z
_atom_site_U_iso_or_equiv
_atom_site_adp_type
_atom_site_occupancy
_atom_site_site_symmetry_order
_atom_site_calc_flag
_atom_site_refinement_flags_posn
_atom_site_refinement_flags_adp
_atom_site_refinement_flags_occupancy
_atom_site_disorder_assembly
_atom_site_disorder_group
S001 S 0.8059(2) 0.5908(2) 0.68433(11) 0.0325(4) Uani 1 1 d . . . . .
S002 S 0.7722(2) 1.0625(2) 0.91180(11) 0.0290(4) Uani 1 1 d . . . . .
N003 N 0.2574(8) 1.0879(7) 0.5218(4) 0.0307(11) Uani 1 1 d . . . . .
H00A H 0.290753 1.097377 0.593776 0.037 Uiso 1 1 calc R . . . .
H00B H 0.252204 1.191132 0.485500 0.037 Uiso 1 1 calc R . . . .
N004 N 0.2162(7) 0.4249(7) 1.0413(4) 0.0288(10) Uani 1 1 d . . . . .
H00G H 0.201126 0.314716 1.071164 0.035 Uiso 1 1 calc R . . . .
H00H H 0.207173 0.528371 1.076345 0.035 Uiso 1 1 calc R . . . .
N005 N 0.2675(7) 0.2794(7) 0.8862(4) 0.0294(10) Uani 1 1 d . . . . .
H00I H 0.290573 0.287315 0.821031 0.035 Uiso 1 1 calc R . . . .
H00J H 0.253630 0.168714 0.915686 0.035 Uiso 1 1 calc R . . . .
N006 N 0.2222(8) 0.7557(7) 0.5227(4) 0.0329(11) Uani 1 1 d . . . . .
H00C H 0.255469 0.764568 0.594681 0.039 Uiso 1 1 calc R . . . .
H00D H 0.194058 0.643221 0.486863 0.039 Uiso 1 1 calc R . . . .
N007 N 0.3875(8) 0.9529(7) 0.7579(4) 0.0319(11) Uani 1 1 d . . . . .
N008 N 0.3954(8) 0.4573(8) 0.6863(4) 0.0352(12) Uani 1 1 d . . . . .
N009 N 0.1582(8) 0.8994(7) 0.3560(4) 0.0315(11) Uani 1 1 d . . . . .
H00E H 0.149882 1.002086 0.319476 0.038 Uiso 1 1 calc R . . . .
H00F H 0.130219 0.786545 0.320550 0.038 Uiso 1 1 calc R . . . .
N00A N 0.2747(8) 0.6071(7) 0.8954(4) 0.0317(11) Uani 1 1 d . . . . .
H00K H 0.297786 0.615818 0.830271 0.038 Uiso 1 1 calc R . . . .
H00L H 0.265317 0.709307 0.931414 0.038 Uiso 1 1 calc R . . . .
C00B C 0.2535(7) 0.4355(8) 0.9404(4) 0.0237(11) Uani 1 1 d . . . . .
C00C C 0.5448(9) 0.9988(8) 0.8215(4) 0.0274(12) Uani 1 1 d . . . . .
C00D C 0.5628(9) 0.5121(8) 0.6842(4) 0.0286(12) Uani 1 1 d . . . . .
C00E C 0.2144(8) 0.9151(8) 0.4672(4) 0.0255(11) Uani 1 1 d . . . . .

loop_
_atom_site_aniso_label
_atom_site_aniso_U_11
_atom_site_aniso_U_22
_atom_site_aniso_U_33
_atom_site_aniso_U_23
_atom_site_aniso_U_13
_atom_site_aniso_U_12
S001 0.0456(9) 0.0287(8) 0.0262(7) 0.0056(5) 0.0122(6) 0.0105(6)
S002 0.0371(8) 0.0264(8) 0.0237(7) 0.0046(5) 0.0083(5) 0.0066(5)
N003 0.046(3) 0.024(2) 0.019(2) 0.0035(18) 0.0069(19) 0.005(2)
N004 0.039(3) 0.029(3) 0.021(2) 0.0064(19) 0.0101(19) 0.010(2)
N005 0.044(3) 0.024(2) 0.023(2) 0.0041(18) 0.0157(19) 0.007(2)
N006 0.055(3) 0.028(3) 0.020(2) 0.0071(19) 0.014(2) 0.015(2)
N007 0.044(3) 0.029(3) 0.020(2) 0.0051(19) 0.005(2) 0.007(2)
N008 0.050(3) 0.034(3) 0.023(2) 0.006(2) 0.011(2) 0.009(2)
N009 0.051(3) 0.028(3) 0.017(2) 0.0058(18) 0.0113(19) 0.011(2)
N00A 0.047(3) 0.025(2) 0.026(2) 0.0111(19) 0.013(2) 0.009(2)
C00B 0.023(2) 0.028(3) 0.018(2) 0.004(2) 0.0033(18) 0.004(2)
C00C 0.046(3) 0.020(3) 0.023(3) 0.011(2) 0.018(2) 0.010(2)
C00D 0.048(3) 0.024(3) 0.016(2) 0.007(2) 0.009(2) 0.013(2)
C00E 0.034(3) 0.027(3) 0.020(2) 0.007(2) 0.013(2) 0.010(2)

loop_
_atom_type_symbol
_atom_type_description
_atom_type_scat_dispersion_real
_atom_type_scat_dispersion_imag
_atom_type_scat_source
C C 0.0181 0.0091 'International Tables Vol C Tables 4.2.6.8 and 6.1.1.4'
H H 0.0000 0.0000 'International Tables Vol C Tables 4.2.6.8 and 6.1.1.4'
N N 0.0311 0.0180 'International Tables Vol C Tables 4.2.6.8 and 6.1.1.4'
S S 0.3331 0.5567 'International Tables Vol C Tables 4.2.6.8 and 6.1.1.4'

loop_
_exptl_crystal_face_index_h
_exptl_crystal_face_index_k
_exptl_crystal_face_index_l
_exptl_crystal_face_perp_dist
2 0 5 0.0503
3 -2 5 0.0590
0 4 2 0.0901
-4 0 1 0.0286
-2 -2 7 0.0604
-2 0 8 0.0525
0 4 0 0.0887
2 0 -8 0.0534
1 -4 -3 0.0907
-4 0 -1 0.0248
4 0 0 0.0199

loop_
_geom_angle_atom_site_label_1
_geom_angle_atom_site_label_2
_geom_angle_atom_site_label_3
_geom_angle
_geom_angle_site_symmetry_1
_geom_angle_site_symmetry_3
_geom_angle_publ_flag
N005 C00B N004 120.6(5) . . ?
N005 C00B N00A 120.4(5) . . ?
N00A C00B N004 119.0(5) . . ?
N007 C00C S002 179.2(5) . . ?
N008 C00D S001 178.6(5) . . ?
N003 C00E N006 120.3(5) . . ?
N003 C00E N009 120.2(5) . . ?
N006 C00E N009 119.6(5) . . ?

loop_
_geom_bond_atom_site_label_1
_geom_bond_atom_site_label_2
_geom_bond_distance
_geom_bond_site_symmetry_2
_geom_bond_publ_flag
S001 C00D 1.663(6) . ?
S002 C00C 1.661(6) . ?
N003 C00E 1.319(7) . ?
N004 C00B 1.335(7) . ?
N005 C00B 1.308(7) . ?
N006 C00E 1.324(7) . ?
N007 C00C 1.156(8) . ?
N008 C00D 1.153(8) . ?
N009 C00E 1.330(7) . ?
N00A C00B 1.329(7) . ?

loop_
_exptl_oxdiff_crystal_face_indexfrac_h
_exptl_oxdiff_crystal_face_indexfrac_k
_exptl_oxdiff_crystal_face_indexfrac_l
_exptl_oxdiff_crystal_face_x
_exptl_oxdiff_crystal_face_y
_exptl_oxdiff_crystal_face_z
2.0147 -0.0099 4.9754 0.7444 -0.3921 0.2852
3.0067 -2.0122 4.9779 0.9915 -0.4182 -0.1028
0.0235 3.9971 1.9754 0.0649 -0.0192 0.9509
-4.0032 0.0109 1.0304 -0.8093 -0.3914 -0.1666
-1.9955 -1.9992 7.0146 0.0262 -0.9875 -0.2834
-1.9838 -0.0006 8.0023 0.0587 -0.9971 0.1921
0.0187 3.9988 -0.0212 -0.0586 0.1945 0.8775
1.9838 0.0006 -8.0023 -0.0587 0.9971 -0.1921
0.9756 -3.9993 -2.9817 0.0911 0.1972 -0.9368
-4.0080 0.0125 -0.9662 -0.9329 -0.1776 -0.2400
4.0056 -0.0117 -0.0321 0.8711 0.2845 0.2033
